data_1004012
loop_
_publ_author_name
'Poduska, K. M.'
'DiSalvo, F. J.'
'Min, K.'
'Halasyamani, P. S.'

_publ_section_title
;
Structure determination of La~3~CuGeS~7~ and La~3~CuGeSe~7~
;
_journal_name_full 'Journal of Alloys and Compounds'
_journal_page_first L5
_journal_page_last L9
_journal_paper_doi 10.1016/S0925-8388(01)01835-7
_journal_volume 335
_journal_year 2002
_chemical_formula_moiety La3(CuS3)(GeS4)
_chemical_formula_sum 'Cu Ge La3 S7'
_chemical_formula_weight 777.28
_chemical_melting_point ?
_chemical_name_common La3CuGeS7
_chemical_name_systematic
;
lanthanum copper germanium sulfide
;
_space_group_IT_number 173
_symmetry_cell_setting hexagonal
_symmetry_space_group_name_Hall 'P 6c'
_symmetry_space_group_name_H-M 'P 63'
_atom_sites_solution_hydrogens geom
_atom_sites_solution_primary direct
_atom_sites_solution_secondary difmap
_audit_creation_method SHELXL-97
_cell_angle_alpha 90.00
_cell_angle_beta 90.00
_cell_angle_gamma 120.00
_cell_formula_units_Z 2
_cell_length_a 10.2935(16)
_cell_length_b 10.2935(16)
_cell_length_c 5.8619(13)
_cell_measurement_reflns_used ?
_cell_measurement_temperature 296(2)
_cell_measurement_theta_max ?
_cell_measurement_theta_min ?
_cell_volume 537.89(17)
_computing_cell_refinement 'Bruker SMART'
_computing_data_collection 'Bruker SMART'
_computing_data_reduction 'Bruker SHELXTL'
_computing_molecular_graphics 'Bruker SHELXTL'
_computing_publication_material 'Bruker SHELXTL'
_computing_structure_refinement 'SHELXL-97 (Sheldrick, 1997)'
_computing_structure_solution 'SHELXS-97 (Sheldrick, 1990)'
_diffrn_ambient_temperature 296(2)
_diffrn_detector_area_resol_mean ?
_diffrn_measured_fraction_theta_full 1.000
_diffrn_measured_fraction_theta_max 1.000
_diffrn_measurement_device_type 'CCD area detector'
_diffrn_measurement_method 'phi and omega scans'
_diffrn_radiation_monochromator graphite
_diffrn_radiation_source 'fine-focus sealed tube'
_diffrn_radiation_type MoK\a
_diffrn_radiation_wavelength 0.71073
_diffrn_reflns_av_R_equivalents 0.0591
_diffrn_reflns_av_sigmaI/netI 0.0390
_diffrn_reflns_limit_h_max 13
_diffrn_reflns_limit_h_min -13
_diffrn_reflns_limit_k_max 11
_diffrn_reflns_limit_k_min -13
_diffrn_reflns_limit_l_max 7
_diffrn_reflns_limit_l_min -7
_diffrn_reflns_number 3913
_diffrn_reflns_theta_full 28.29
_diffrn_reflns_theta_max 28.29
_diffrn_reflns_theta_min 2.28
_diffrn_standards_decay_% ?
_diffrn_standards_interval_count ?
_diffrn_standards_interval_time ?
_diffrn_standards_number ?
_exptl_absorpt_coefficient_mu 17.656
_exptl_absorpt_correction_T_max 0.8848
_exptl_absorpt_correction_T_min 0.6441
_exptl_absorpt_correction_type empirical
_exptl_absorpt_process_details ?
_exptl_crystal_colour silver
_exptl_crystal_density_diffrn 4.799
_exptl_crystal_density_meas ?
_exptl_crystal_density_method 'not measured'
_exptl_crystal_description block
_exptl_crystal_F_000 688
_exptl_crystal_size_max 0.06
_exptl_crystal_size_mid 0.04
_exptl_crystal_size_min 0.03
_refine_diff_density_max 2.720
_refine_diff_density_min -3.422
_refine_diff_density_rms 0.389
_refine_ls_abs_structure_details 'Flack H D (1983), Acta Cryst. A39, 876-881'
_refine_ls_abs_structure_Flack 0.02(5)
_refine_ls_extinction_coef ?
_refine_ls_extinction_method none
_refine_ls_goodness_of_fit_ref 1.365
_refine_ls_hydrogen_treatment mixed
_refine_ls_matrix_type full
_refine_ls_number_parameters 37
_refine_ls_number_reflns 893
_refine_ls_number_restraints 1
_refine_ls_restrained_S_all 1.364
_refine_ls_R_factor_all 0.0477
_refine_ls_R_factor_gt 0.0447
_refine_ls_shift/su_max 0.000
_refine_ls_shift/su_mean 0.000
_refine_ls_structure_factor_coef Fsqd
_refine_ls_weighting_details 'calc w=1/[\s^2^(Fo^2^)+(0.0446P)^2^+0.0000P] where P=(Fo^2^+2Fc^2^)/3'
_refine_ls_weighting_scheme calc
_refine_ls_wR_factor_gt 0.0949
_refine_ls_wR_factor_ref 0.0957
_reflns_number_gt 852
_reflns_number_total 893
_reflns_threshold_expression >2sigma(I)
_cod_depositor_comments
;
The following automatic conversions were performed:
'_symmetry_cell_setting' value 'Hexagonal' changed to 'hexagonal'
according to '/home/saulius/struct/CIF-dictionaries/cif_core.dic'
dictionary named 'cif_core.dic' version 2.4.1 from 2010-06-29.

Automatic conversion script
Id: cif_fix_enum 1527 2010-12-29 10:47:43Z saulius 
;
_cod_original_sg_symbol_H-M P6(3)
_cod_database_code 1004012

loop_
_symmetry_equiv_pos_as_xyz
'x, y, z'
'-y, x-y, z'
'-x+y, -x, z'
'-x, -y, z+1/2'
'y, -x+y, z+1/2'
'x-y, x, z+1/2'

loop_
_atom_site_label
_atom_site_type_symbol
_atom_site_fract_x
_atom_site_fract_y
_atom_site_fract_z
_atom_site_U_iso_or_equiv
_atom_site_adp_type
_atom_site_occupancy
_atom_site_symmetry_multiplicity
_atom_site_calc_flag
_atom_site_refinement_flags
_atom_site_disorder_assembly
_atom_site_disorder_group
La1 La -0.87310(6) -0.64265(6) -0.18098(16) 0.00768(19) Uani 1 1 d . . .
Cu2 Cu 0.0000 0.0000 -0.2114(5) 0.0141(6) Uani 1 3 d S . .
Ge3 Ge -0.6667 -0.3333 -0.5981(4) 0.0048(4) Uani 1 3 d S . .
S4 S -0.6667 -0.3333 -0.9723(8) 0.0080(10) Uani 1 3 d S . .
S5 S -0.1618(3) 0.0890(3) -0.1967(6) 0.0086(5) Uani 1 1 d . . .
S6 S -0.8933(3) -0.4159(3) -0.4498(5) 0.0071(6) Uani 1 1 d . . .

loop_
_atom_site_aniso_label
_atom_site_aniso_U_11
_atom_site_aniso_U_22
_atom_site_aniso_U_33
_atom_site_aniso_U_23
_atom_site_aniso_U_13
_atom_site_aniso_U_12
La1 0.0078(3) 0.0065(3) 0.0086(3) 0.0006(4) 0.0009(4) 0.0034(2)
Cu2 0.0121(7) 0.0121(7) 0.0182(17) 0.000 0.000 0.0061(4)
Ge3 0.0049(6) 0.0049(6) 0.0046(8) 0.000 0.000 0.0024(3)
S4 0.0102(16) 0.0102(16) 0.003(2) 0.000 0.000 0.0051(8)
S5 0.0086(11) 0.0084(11) 0.0084(12) -0.0032(12) -0.0008(13) 0.0039(9)
S6 0.0049(13) 0.0058(13) 0.0099(13) 0.0006(10) 0.0006(10) 0.0022(11)

loop_
_atom_type_symbol
_atom_type_description
_atom_type_scat_dispersion_real
_atom_type_scat_dispersion_imag
_atom_type_scat_source
S S 0.1246 0.1234 'International Tables Vol C Tables 4.2.6.8 and 6.1.1.4'
Cu Cu 0.3201 1.2651 'International Tables Vol C Tables 4.2.6.8 and 6.1.1.4'
Ge Ge 0.1547 1.8001 'International Tables Vol C Tables 4.2.6.8 and 6.1.1.4'
La La -0.2871 2.4523 'International Tables Vol C Tables 4.2.6.8 and 6.1.1.4'
